data_4073078
loop_
_publ_author_name
'Zabula, Alexander V.'
'Hahn, F. Ekkehardt'
'Pape, Tania'
'Hepp, Alexander'

_publ_section_title
;
 Preparation and Coordination Chemistry of Bidentate
 Benzimidazoline-2-germylenes
;
_journal_issue 8
_journal_name_full Organometallics
_journal_page_first 1972
_journal_paper_doi 10.1021/om070054i
_journal_volume 26
_journal_year 2007
_chemical_formula_sum 'C30 H38 Ge2 N4'
_chemical_formula_weight 599.82
_chemical_name_systematic
; 
 ? 
;
_space_group_IT_number 14
_symmetry_cell_setting monoclinic
_symmetry_space_group_name_Hall '-P 2ybc'
_symmetry_space_group_name_H-M 'P 1 21/c 1'
_atom_sites_solution_hydrogens geom
_atom_sites_solution_primary direct
_atom_sites_solution_secondary difmap
_audit_creation_method SHELXL-97
_cell_angle_alpha 90.00
_cell_angle_beta 97.7960(10)
_cell_angle_gamma 90.00
_cell_formula_units_Z 4
_cell_length_a 16.9549(2)
_cell_length_b 5.78920(10)
_cell_length_c 28.8671(4)
_cell_measurement_reflns_used 900
_cell_measurement_temperature 100(2)
_cell_measurement_theta_max 70
_cell_measurement_theta_min 1
_cell_volume 2807.27(7)
_computing_cell_refinement 'SAINT (Bruker AXS, 2000)'
_computing_data_collection 'SMART (Bruker AXS, 2000)'
_computing_data_reduction 'SAINT,SADABS (Bruker AXS, 2000)'
_computing_molecular_graphics
;
ORTEP3,L.J. Farrugia, J. Appl. Cryst. (1997) 30, 565
;
_computing_structure_refinement 'SHELXL-97 (Sheldrick, 1997)'
_computing_structure_solution 'SHELXS-97 (Sheldrick, 1990)'
_diffrn_ambient_temperature 100(2)
_diffrn_detector_area_resol_mean 80
_diffrn_measured_fraction_theta_full 0.953
_diffrn_measured_fraction_theta_max 0.953
_diffrn_measurement_device_type 'CCD area detector'
_diffrn_measurement_method 'Omega and Phi scans'
_diffrn_radiation_monochromator goebel-mirror
_diffrn_radiation_source 'rotating anode'
_diffrn_radiation_type CuK\a
_diffrn_radiation_wavelength 1.54178
_diffrn_reflns_av_R_equivalents 0.0455
_diffrn_reflns_av_sigmaI/netI 0.0640
_diffrn_reflns_limit_h_max 20
_diffrn_reflns_limit_h_min -18
_diffrn_reflns_limit_k_max 6
_diffrn_reflns_limit_k_min -7
_diffrn_reflns_limit_l_max 34
_diffrn_reflns_limit_l_min -31
_diffrn_reflns_number 15699
_diffrn_reflns_theta_full 70.09
_diffrn_reflns_theta_max 70.09
_diffrn_reflns_theta_min 2.63
_exptl_absorpt_coefficient_mu 2.820
_exptl_absorpt_correction_T_max 0.8058
_exptl_absorpt_correction_T_min 0.6935
_exptl_absorpt_correction_type multi-scan
_exptl_absorpt_process_details
; 
 Corrections were done with the SADABS program, utilizing the none merged
 raw data obtained from the integration process. Integration and final cell
 refinement were done with SAINT.

 SADABS reports  Maximum and minimum 
 effective transmission:  1.000000  0.796270
   

;
_exptl_crystal_colour 'pale yellow'
_exptl_crystal_density_diffrn 1.419
_exptl_crystal_density_method 'not measured'
_exptl_crystal_description 'transparent prism'
_exptl_crystal_F_000 1240
_exptl_crystal_size_max 0.14
_exptl_crystal_size_mid 0.10
_exptl_crystal_size_min 0.08
_refine_diff_density_max 0.344
_refine_diff_density_min -0.332
_refine_diff_density_rms 0.070
_refine_ls_extinction_method none
_refine_ls_goodness_of_fit_ref 0.867
_refine_ls_hydrogen_treatment noref
_refine_ls_matrix_type full
_refine_ls_number_parameters 331
_refine_ls_number_reflns 5057
_refine_ls_number_restraints 0
_refine_ls_restrained_S_all 0.867
_refine_ls_R_factor_all 0.0449
_refine_ls_R_factor_gt 0.0309
_refine_ls_shift/su_max 0.001
_refine_ls_shift/su_mean 0.000
_refine_ls_structure_factor_coef Fsqd
_refine_ls_weighting_details 'calc w=1/[\s^2^(Fo^2^)+(0.0226P)^2^+0.0000P] where P=(Fo^2^+2Fc^2^)/3'
_refine_ls_weighting_scheme calc
_refine_ls_wR_factor_gt 0.0604
_refine_ls_wR_factor_ref 0.0625
_reflns_number_gt 3764
_reflns_number_total 5057
_reflns_threshold_expression >2sigma(I)
_cod_data_source_file om070054isi20070118_062101.cif
_cod_data_source_block 6
_cod_original_sg_symbol_H-M P2(1)/c
_cod_database_code 4073078

loop_
_symmetry_equiv_pos_as_xyz
'x, y, z'
'-x, y+1/2, -z+1/2'
'-x, -y, -z'
'x, -y-1/2, z-1/2'

loop_
_atom_site_label
_atom_site_type_symbol
_atom_site_fract_x
_atom_site_fract_y
_atom_site_fract_z
_atom_site_U_iso_or_equiv
_atom_site_adp_type
_atom_site_occupancy
_atom_site_symmetry_multiplicity
_atom_site_calc_flag
_atom_site_refinement_flags
Ge1 Ge 0.298435(18) 0.35758(5) 0.409081(11) 0.01644(8) Uani 1 1 d .
Ge2 Ge 0.716026(18) 0.41685(5) 0.307845(11) 0.01743(9) Uani 1 1 d .
N1 N 0.24760(12) 0.1653(4) 0.44792(7) 0.0142(5) Uani 1 1 d .
N2 N 0.38046(12) 0.1428(3) 0.41822(7) 0.0144(5) Uani 1 1 d .
N3 N 0.68582(12) 0.1981(4) 0.34934(7) 0.0149(5) Uani 1 1 d .
N4 N 0.80626(12) 0.2337(4) 0.30835(7) 0.0132(5) Uani 1 1 d .
C1 C 0.02685(15) 0.2390(4) 0.45882(9) 0.0200(6) Uani 1 1 d .
H1A H 0.0327 0.1886 0.4915 0.030 Uiso 1 1 calc R
H1B H -0.0236 0.1809 0.4423 0.030 Uiso 1 1 calc R
H1C H 0.0272 0.4082 0.4576 0.030 Uiso 1 1 calc R
C2 C 0.09180(15) -0.1198(4) 0.43370(9) 0.0183(6) Uani 1 1 d .
H2A H 0.1383 -0.1798 0.4208 0.027 Uiso 1 1 calc R
H2B H 0.0432 -0.1676 0.4137 0.027 Uiso 1 1 calc R
H2C H 0.0913 -0.1809 0.4653 0.027 Uiso 1 1 calc R
C3 C 0.09585(15) 0.1446(4) 0.43560(9) 0.0141(6) Uani 1 1 d .
C4 C 0.08971(15) 0.2393(4) 0.38568(9) 0.0193(6) Uani 1 1 d .
H4A H 0.0964 0.4075 0.3867 0.029 Uiso 1 1 calc R
H4B H 0.0374 0.2011 0.3686 0.029 Uiso 1 1 calc R
H4C H 0.1314 0.1701 0.3698 0.029 Uiso 1 1 calc R
C5 C 0.17318(14) 0.2283(4) 0.46485(9) 0.0149(6) Uani 1 1 d .
H5A H 0.1710 0.3988 0.4669 0.018 Uiso 1 1 calc R
H5B H 0.1746 0.1668 0.4970 0.018 Uiso 1 1 calc R
C6 C 0.29314(15) -0.0202(4) 0.46578(9) 0.0146(6) Uani 1 1 d .
C7 C 0.36810(15) -0.0338(4) 0.44900(9) 0.0138(6) Uani 1 1 d .
C8 C 0.42083(15) -0.2127(4) 0.46379(9) 0.0177(6) Uani 1 1 d .
H8 H 0.4711 -0.2214 0.4528 0.021 Uiso 1 1 calc R
C9 C 0.39930(15) -0.3777(4) 0.49471(9) 0.0180(6) Uani 1 1 d .
H9 H 0.4346 -0.5013 0.5044 0.022 Uiso 1 1 calc R
C10 C 0.32659(15) -0.3637(4) 0.51163(9) 0.0174(6) Uani 1 1 d .
H10 H 0.3128 -0.4770 0.5330 0.021 Uiso 1 1 calc R
C11 C 0.27372(15) -0.1854(4) 0.49767(9) 0.0163(6) Uani 1 1 d .
H11 H 0.2245 -0.1758 0.5098 0.020 Uiso 1 1 calc R
C12 C 0.45761(15) 0.1707(4) 0.40221(9) 0.0169(6) Uani 1 1 d .
H12A H 0.4993 0.1535 0.4295 0.020 Uiso 1 1 calc R
H12B H 0.4611 0.3304 0.3904 0.020 Uiso 1 1 calc R
C13 C 0.47643(15) 0.0053(4) 0.36434(9) 0.0147(6) Uani 1 1 d .
C14 C 0.42169(15) -0.1577(4) 0.34549(9) 0.0180(6) Uani 1 1 d .
H14 H 0.3716 -0.1687 0.3566 0.022 Uiso 1 1 calc R
C15 C 0.43934(16) -0.3068(4) 0.31015(9) 0.0207(6) Uani 1 1 d .
H15 H 0.4016 -0.4192 0.2976 0.025 Uiso 1 1 calc R
C16 C 0.51115(16) -0.2900(5) 0.29376(9) 0.0199(6) Uani 1 1 d .
H16 H 0.5233 -0.3907 0.2697 0.024 Uiso 1 1 calc R
C17 C 0.56671(15) -0.1247(4) 0.31238(9) 0.0162(6) Uani 1 1 d .
H17 H 0.6163 -0.1127 0.3007 0.019 Uiso 1 1 calc R
C18 C 0.55011(15) 0.0209(4) 0.34759(9) 0.0142(6) Uani 1 1 d .
C19 C 0.61088(14) 0.2001(4) 0.36840(9) 0.0160(6) Uani 1 1 d .
H19A H 0.5868 0.3554 0.3634 0.019 Uiso 1 1 calc R
H19B H 0.6221 0.1743 0.4026 0.019 Uiso 1 1 calc R
C20 C 0.74240(15) 0.0281(4) 0.36200(9) 0.0142(6) Uani 1 1 d .
C21 C 0.73720(16) -0.1502(4) 0.39382(9) 0.0181(6) Uani 1 1 d .
H21 H 0.6915 -0.1639 0.4093 0.022 Uiso 1 1 calc R
C22 C 0.79934(16) -0.3084(4) 0.40282(9) 0.0180(6) Uani 1 1 d .
H22 H 0.7960 -0.4299 0.4246 0.022 Uiso 1 1 calc R
C23 C 0.86619(16) -0.2890(5) 0.38007(9) 0.0194(6) Uani 1 1 d .
H23 H 0.9083 -0.3976 0.3864 0.023 Uiso 1 1 calc R
C24 C 0.87207(15) -0.1131(4) 0.34822(9) 0.0166(6) Uani 1 1 d .
H24 H 0.9181 -0.1013 0.3329 0.020 Uiso 1 1 calc R
C25 C 0.81015(15) 0.0477(4) 0.33859(9) 0.0145(6) Uani 1 1 d .
C26 C 0.87085(14) 0.2883(4) 0.28125(8) 0.0137(6) Uani 1 1 d .
H26A H 0.9208 0.2206 0.2974 0.016 Uiso 1 1 calc R
H26B H 0.8779 0.4581 0.2810 0.016 Uiso 1 1 calc R
C27 C 0.85815(15) 0.2009(4) 0.22994(9) 0.0140(6) Uani 1 1 d .
C28 C 0.78745(15) 0.3214(4) 0.20181(9) 0.0196(6) Uani 1 1 d .
H28A H 0.7954 0.4890 0.2035 0.029 Uiso 1 1 calc R
H28B H 0.7386 0.2813 0.2147 0.029 Uiso 1 1 calc R
H28C H 0.7828 0.2715 0.1691 0.029 Uiso 1 1 calc R
C29 C 0.93394(15) 0.2576(5) 0.20887(9) 0.0190(6) Uani 1 1 d .
H29A H 0.9275 0.2091 0.1761 0.029 Uiso 1 1 calc R
H29B H 0.9792 0.1756 0.2263 0.029 Uiso 1 1 calc R
H29C H 0.9437 0.4244 0.2108 0.029 Uiso 1 1 calc R
C30 C 0.84357(16) -0.0603(4) 0.22823(9) 0.0210(6) Uani 1 1 d .
H30A H 0.8323 -0.1104 0.1956 0.032 Uiso 1 1 calc R
H30B H 0.7981 -0.0971 0.2445 0.032 Uiso 1 1 calc R
H30C H 0.8910 -0.1403 0.2435 0.032 Uiso 1 1 calc R

loop_
_atom_site_aniso_label
_atom_site_aniso_U_11
_atom_site_aniso_U_22
_atom_site_aniso_U_33
_atom_site_aniso_U_23
_atom_site_aniso_U_13
_atom_site_aniso_U_12
Ge1 0.01326(18) 0.01641(17) 0.02074(18) 0.00264(14) 0.00623(13) -0.00014(13)
Ge2 0.01492(18) 0.01625(17) 0.02260(19) 0.00047(14) 0.00796(13) 0.00141(13)
N1 0.0102(12) 0.0153(12) 0.0182(13) -0.0010(9) 0.0065(9) -0.0017(9)
N2 0.0090(12) 0.0165(12) 0.0185(12) -0.0007(9) 0.0050(9) -0.0009(9)
N3 0.0112(13) 0.0152(12) 0.0198(13) -0.0017(9) 0.0074(9) 0.0008(9)
N4 0.0104(12) 0.0158(12) 0.0144(12) 0.0003(9) 0.0049(9) -0.0010(9)
C1 0.0156(16) 0.0197(15) 0.0261(17) 0.0015(12) 0.0080(12) -0.0011(12)
C2 0.0119(15) 0.0160(15) 0.0274(16) 0.0005(12) 0.0042(11) -0.0013(11)
C3 0.0134(15) 0.0137(14) 0.0159(15) 0.0003(11) 0.0042(11) 0.0000(11)
C4 0.0178(16) 0.0193(15) 0.0209(16) -0.0002(12) 0.0036(12) -0.0008(12)
C5 0.0152(15) 0.0132(14) 0.0175(15) 0.0007(11) 0.0067(11) -0.0008(11)
C6 0.0140(15) 0.0152(14) 0.0144(15) -0.0042(11) 0.0010(11) -0.0004(11)
C7 0.0136(15) 0.0133(14) 0.0147(15) -0.0024(11) 0.0030(11) -0.0030(11)
C8 0.0122(15) 0.0209(16) 0.0203(16) -0.0024(12) 0.0032(11) 0.0008(11)
C9 0.0164(15) 0.0183(15) 0.0183(15) 0.0007(12) -0.0018(11) 0.0024(11)
C10 0.0212(16) 0.0165(15) 0.0150(15) 0.0022(11) 0.0041(11) -0.0040(12)
C11 0.0138(15) 0.0201(15) 0.0154(15) -0.0032(11) 0.0035(11) -0.0022(11)
C12 0.0130(15) 0.0171(15) 0.0214(16) 0.0007(12) 0.0058(11) -0.0016(11)
C13 0.0152(15) 0.0153(14) 0.0136(15) 0.0034(11) 0.0026(11) 0.0021(11)
C14 0.0138(15) 0.0210(15) 0.0191(15) 0.0007(12) 0.0017(11) -0.0005(12)
C15 0.0185(16) 0.0193(15) 0.0229(17) -0.0034(12) -0.0024(12) -0.0023(12)
C16 0.0239(17) 0.0199(16) 0.0154(16) -0.0026(12) 0.0009(12) 0.0037(12)
C17 0.0148(15) 0.0168(15) 0.0173(15) 0.0027(11) 0.0032(11) 0.0033(11)
C18 0.0124(15) 0.0156(14) 0.0145(15) 0.0037(11) 0.0020(11) 0.0028(11)
C19 0.0114(15) 0.0167(15) 0.0216(16) -0.0030(11) 0.0086(11) 0.0001(11)
C20 0.0145(15) 0.0156(14) 0.0128(14) -0.0055(11) 0.0030(11) -0.0021(11)
C21 0.0176(16) 0.0229(16) 0.0145(15) -0.0038(12) 0.0047(11) -0.0039(12)
C22 0.0202(16) 0.0210(15) 0.0122(15) 0.0044(11) -0.0004(11) -0.0024(12)
C23 0.0160(16) 0.0207(15) 0.0209(16) -0.0014(12) 0.0007(12) 0.0026(12)
C24 0.0112(15) 0.0217(16) 0.0173(15) -0.0007(12) 0.0037(11) -0.0007(11)
C25 0.0133(15) 0.0166(15) 0.0139(15) -0.0035(11) 0.0031(11) -0.0022(11)
C26 0.0082(15) 0.0151(14) 0.0188(15) 0.0011(11) 0.0052(11) -0.0022(10)
C27 0.0122(15) 0.0168(15) 0.0139(15) -0.0009(11) 0.0049(11) -0.0019(11)
C28 0.0178(16) 0.0218(16) 0.0187(16) 0.0007(12) 0.0010(12) -0.0012(12)
C29 0.0190(17) 0.0237(16) 0.0155(16) 0.0036(12) 0.0063(12) -0.0010(12)
C30 0.0266(17) 0.0179(15) 0.0196(16) -0.0024(12) 0.0069(12) -0.0009(12)

loop_
_atom_type_symbol
_atom_type_description
_atom_type_scat_dispersion_real
_atom_type_scat_dispersion_imag
_atom_type_scat_source
C C 0.0181 0.0091 'International Tables Vol C Tables 4.2.6.8 and 6.1.1.4'
H H 0.0000 0.0000 'International Tables Vol C Tables 4.2.6.8 and 6.1.1.4'
N N 0.0311 0.0180 'International Tables Vol C Tables 4.2.6.8 and 6.1.1.4'
Ge Ge -1.0885 0.8855 'International Tables Vol C Tables 4.2.6.8 and 6.1.1.4'

loop_
_geom_angle_atom_site_label_1
_geom_angle_atom_site_label_2
_geom_angle_atom_site_label_3
_geom_angle
N2 Ge1 N1 85.03(9)
N4 Ge2 N3 84.55(9)
C6 N1 C5 122.3(2)
C6 N1 Ge1 114.00(17)
C5 N1 Ge1 122.76(16)
C7 N2 C12 120.4(2)
C7 N2 Ge1 114.12(17)
C12 N2 Ge1 124.67(17)
C20 N3 C19 121.0(2)
C20 N3 Ge2 114.26(17)
C19 N3 Ge2 124.73(17)
C25 N4 C26 122.0(2)
C25 N4 Ge2 114.70(16)
C26 N4 Ge2 123.15(16)
C1 C3 C4 109.1(2)
C1 C3 C2 109.9(2)
C4 C3 C2 109.1(2)
C1 C3 C5 107.0(2)
C4 C3 C5 110.3(2)
C2 C3 C5 111.4(2)
N1 C5 C3 116.6(2)
N1 C6 C11 127.5(2)
N1 C6 C7 113.3(2)
C11 C6 C7 119.2(2)
N2 C7 C8 126.5(2)
N2 C7 C6 113.4(2)
C8 C7 C6 120.1(2)
C9 C8 C7 119.5(2)
C10 C9 C8 120.6(2)
C9 C10 C11 120.6(2)
C10 C11 C6 119.9(2)
N2 C12 C13 116.4(2)
C14 C13 C18 119.3(2)
C14 C13 C12 121.2(2)
C18 C13 C12 119.4(2)
C13 C14 C15 120.6(3)
C16 C15 C14 119.8(3)
C15 C16 C17 120.0(3)
C18 C17 C16 120.5(3)
C17 C18 C13 119.7(2)
C17 C18 C19 120.7(2)
C13 C18 C19 119.6(2)
N3 C19 C18 115.1(2)
N3 C20 C21 126.6(2)
N3 C20 C25 113.2(2)
C21 C20 C25 120.2(2)
C20 C21 C22 119.8(2)
C23 C22 C21 120.2(3)
C24 C23 C22 120.7(3)
C23 C24 C25 120.0(2)
N4 C25 C24 127.8(2)
N4 C25 C20 113.1(2)
C24 C25 C20 119.1(2)
N4 C26 C27 115.0(2)
C28 C27 C29 109.4(2)
C28 C27 C30 108.9(2)
C29 C27 C30 109.9(2)
C28 C27 C26 110.9(2)
C29 C27 C26 107.1(2)
C30 C27 C26 110.7(2)

loop_
_geom_bond_atom_site_label_1
_geom_bond_atom_site_label_2
_geom_bond_distance
Ge1 N2 1.857(2)
Ge1 N1 1.871(2)
Ge2 N4 1.860(2)
Ge2 N3 1.862(2)
N1 C6 1.381(3)
N1 C5 1.460(3)
N2 C7 1.389(3)
N2 C12 1.454(3)
N3 C20 1.388(3)
N3 C19 1.451(3)
N4 C25 1.382(3)
N4 C26 1.464(3)
C1 C3 1.526(3)
C2 C3 1.532(3)
C3 C4 1.532(3)
C3 C5 1.538(3)
C6 C11 1.397(3)
C6 C7 1.422(3)
C7 C8 1.397(3)
C8 C9 1.390(3)
C9 C10 1.389(3)
C10 C11 1.391(3)
C12 C13 1.519(3)
C13 C14 1.382(3)
C13 C18 1.402(3)
C14 C15 1.399(3)
C15 C16 1.368(4)
C16 C17 1.398(3)
C17 C18 1.379(3)
C18 C19 1.527(3)
C20 C21 1.392(3)
C20 C25 1.414(3)
C21 C22 1.393(3)
C22 C23 1.390(3)
C23 C24 1.385(3)
C24 C25 1.402(3)
C26 C27 1.552(3)
C27 C28 1.523(3)
C27 C29 1.530(3)
C27 C30 1.531(3)
